data_1540749
loop_
_publ_author_name
'Zadrozny, Joseph M.'
'Greer, Samuel M.'
'Hill, Stephen'
'Freedman, Danna E.'

_publ_section_title
;
 A flexible iron(ii) complex in which zero-field splitting is resistant to
 structural variation
;
_journal_issue 1
_journal_name_full 'Chem. Sci.'
_journal_page_first 416
_journal_paper_doi 10.1039/C5SC02477C
_journal_volume 7
_journal_year 2016
_chemical_formula_moiety 'C6 Fe S10, 2(C24 H20 P), 1(C2 H3 N)'
_chemical_formula_sum 'C56 H43 Fe N P2 S10'
_chemical_formula_weight 1168.40
_chemical_name_common (Ph4P)2[Fe(dmit)2](MeCN)
_chemical_properties_physical 'Air-sensitive, Oxygen-sensitive'
_space_group_crystal_system triclinic
_space_group_IT_number 2
_space_group_name_Hall '-P 1'
_space_group_name_H-M_alt 'P -1'
_symmetry_space_group_name_Hall '-P 1'
_symmetry_space_group_name_H-M 'P -1'
_atom_sites_solution_hydrogens geom
_atom_sites_solution_primary direct
_atom_sites_solution_secondary difmap
_audit_creation_date 2013-12-11
_audit_creation_method
;
Olex2 1.2
(compiled 2013.11.15 svn.r2839 for OlexSys, GUI svn.r4713)
;
_audit_update_record
;
2015-05-08 deposited with the CCDC.
2015-10-05 downloaded from the CCDC.
;
_cell_angle_alpha 64.7735(7)
_cell_angle_beta 78.6184(8)
_cell_angle_gamma 78.0782(8)
_cell_formula_units_Z 2
_cell_length_a 9.5532(3)
_cell_length_b 16.9392(6)
_cell_length_c 19.2199(7)
_cell_measurement_reflns_used 9937
_cell_measurement_temperature 100
_cell_measurement_theta_max 25.995
_cell_measurement_theta_min 2.361
_cell_volume 2731.85(16)
_computing_molecular_graphics 'Olex2 (Dolomanov et al., 2009)'
_computing_publication_material 'Olex2 (Dolomanov et al., 2009)'
_computing_structure_refinement 'ShelXL (Sheldrick, 2008)'
_computing_structure_solution 'ShelXS (Sheldrick, 2008)'
_diffrn_ambient_temperature 100
_diffrn_measured_fraction_theta_full 0.990
_diffrn_measured_fraction_theta_max 0.990
_diffrn_measurement_device_type 'Bruker APEX-II CCD'
_diffrn_measurement_method '\f and \w scans'
_diffrn_radiation_monochromator graphite
_diffrn_radiation_type MoK\a
_diffrn_radiation_wavelength 0.71073
_diffrn_reflns_av_R_equivalents 0.0384
_diffrn_reflns_av_unetI/netI 0.0266
_diffrn_reflns_limit_h_max 11
_diffrn_reflns_limit_h_min -11
_diffrn_reflns_limit_k_max 20
_diffrn_reflns_limit_k_min -20
_diffrn_reflns_limit_l_max 23
_diffrn_reflns_limit_l_min -23
_diffrn_reflns_number 58746
_diffrn_reflns_theta_full 26.04
_diffrn_reflns_theta_max 26.04
_diffrn_reflns_theta_min 1.34
_diffrn_source 'fine-focus sealed tube'
_diffrn_standards_number 0
_exptl_absorpt_coefficient_mu 0.756
_exptl_absorpt_correction_T_max 0.801
_exptl_absorpt_correction_T_min 0.764
_exptl_absorpt_correction_type multi-scan
_exptl_absorpt_process_details
;
SADABS-2012/1 (Bruker,2012) was used for absorption correction.
wR2(int) was 0.0490 before and 0.0431 after correction.
The Ratio of minimum to maximum transmission is 0.8548.
The \l/2 correction factor is 0.0015.
;
_exptl_crystal_colour 'clear reddish red'
_exptl_crystal_colour_lustre clear
_exptl_crystal_colour_modifier reddish
_exptl_crystal_colour_primary red
_exptl_crystal_density_diffrn 1.420
_exptl_crystal_density_method 'not measured'
_exptl_crystal_description block
_exptl_crystal_F_000 1204.0
_exptl_crystal_size_max 0.29
_exptl_crystal_size_mid 0.19
_exptl_crystal_size_min 0.188
_refine_diff_density_max 0.483
_refine_diff_density_min -0.273
_refine_diff_density_rms 0.049
_refine_ls_extinction_method none
_refine_ls_goodness_of_fit_ref 1.033
_refine_ls_hydrogen_treatment mixed
_refine_ls_matrix_type full
_refine_ls_number_parameters 646
_refine_ls_number_reflns 10673
_refine_ls_number_restraints 7
_refine_ls_restrained_S_all 1.036
_refine_ls_R_factor_all 0.0330
_refine_ls_R_factor_gt 0.0252
_refine_ls_shift/su_max 0.001
_refine_ls_shift/su_mean 0.000
_refine_ls_structure_factor_coef Fsqd
_refine_ls_weighting_details 'calc w=1/[\s^2^(Fo^2^)+(0.0230P)^2^+1.4716P] where P=(Fo^2^+2Fc^2^)/3'
_refine_ls_weighting_scheme calc
_refine_ls_wR_factor_gt 0.0574
_refine_ls_wR_factor_ref 0.0611
_reflns_number_gt 9165
_reflns_number_total 10782
_reflns_threshold_expression >2sigma(I)
_cod_data_source_file c5sc02477c2.cif
_cod_data_source_block mo_jz20_0m
_cod_database_code 1540749
_olex2_refinement_description
;
1. Fixed Uiso
 At 1.2 times of:
  All C(H) groups
 At 1.5 times of:
  All C(H,H,H) groups
2. Restrained distances
 C59-C60 \\sim C57-C58 \\sim C55-C56
 with sigma of 0.02
 N3-C60 \\sim C58-N2 \\sim N1-C56
 with sigma of 0.02
3. Others
 1*[Sof(C57)+Sof(H57A)+Sof(H57B)+Sof(H57C)+Sof(C58)+Sof(N2)]+1*[Sof(N1)+
 Sof(C56)+Sof(C55)+Sof(H55A)+Sof(H55B)+Sof(H55C)]+1*[Sof(C60)+Sof(N3)+Sof(C59)+
 Sof(H59A)+Sof(H59B)+Sof(H59C)]=1 with esd of 0.001
 Sof(C57)=Sof(H57A)=Sof(H57B)=Sof(H57C)=Sof(C58)=Sof(N2)=FVAR(1)
 Sof(N1)=Sof(C56)=Sof(C55)=Sof(H55A)=Sof(H55B)=Sof(H55C)=FVAR(2)
 Sof(C60)=Sof(N3)=Sof(C59)=Sof(H59A)=Sof(H59B)=Sof(H59C)=FVAR(3)
4.a Aromatic/amide H refined with riding coordinates:
 C32(H32), C54(H54), C44(H44), C50(H50), C36(H36), C46(H46), C48(H48),
 C38(H38), C33(H33), C51(H51), C35(H35), C40(H40), C39(H39), C42(H42), C53(H53),
  C52(H52), C41(H41), C45(H45), C47(H47), C34(H34), C19(H19), C23(H23),
 C18(H18), C29(H29), C22(H22), C26(H26), C30(H30), C21(H21), C20(H20), C8(H8),
 C16(H16), C14(H14), C12(H12), C27(H27), C11(H11), C28(H28), C9(H9), C10(H10),
 C15(H15), C17(H17)
4.b Idealised Me refined as rotating group:
 C57(H57A,H57B,H57C), C59(H59A,H59B,H59C), C55(H55A,H55B,H55C)
;

loop_
_space_group_symop_id
_space_group_symop_operation_xyz
1 'x, y, z'
2 '-x, -y, -z'

loop_
_atom_site_label
_atom_site_type_symbol
_atom_site_fract_x
_atom_site_fract_y
_atom_site_fract_z
_atom_site_U_iso_or_equiv
_atom_site_adp_type
_atom_site_occupancy
_atom_site_symmetry_multiplicity
_atom_site_calc_flag
_atom_site_disorder_assembly
_atom_site_disorder_group
_atom_site_refinement_flags_posn
Fe1 Fe 0.91931(3) 0.232486(15) 0.287046(13) 0.01658(6) Uani 1 1 d . . .
S4 S 0.65203(5) 0.39835(3) 0.43030(2) 0.01830(9) Uani 1 1 d . . .
S1 S 0.92110(5) 0.16224(3) 0.42104(2) 0.01888(9) Uani 1 1 d . . .
S3 S 0.78975(5) 0.23839(3) 0.53782(2) 0.01885(9) Uani 1 1 d . . .
S7 S 1.15161(5) 0.24845(3) 0.21999(2) 0.01876(9) Uani 1 1 d . . .
S5 S 0.63650(5) 0.37521(3) 0.59521(3) 0.02188(10) Uani 1 1 d . . .
S8 S 1.04493(5) 0.11759(3) 0.08990(2) 0.01929(9) Uani 1 1 d . . .
S9 S 1.29086(5) 0.18597(3) 0.09514(2) 0.02003(9) Uani 1 1 d . . .
S2 S 0.74950(5) 0.35265(3) 0.29204(2) 0.01936(9) Uani 1 1 d . . .
S10 S 1.31792(5) 0.10032(3) -0.01451(3) 0.02416(10) Uani 1 1 d . . .
S6 S 0.85622(5) 0.16726(3) 0.21445(2) 0.01908(9) Uani 1 1 d . . .
P2 P 0.95178(4) 0.38796(3) -0.14673(2) 0.01398(9) Uani 1 1 d . . .
C4 C 1.02229(18) 0.16509(10) 0.15749(9) 0.0172(3) Uani 1 1 d . . .
C2 C 0.74646(17) 0.32321(11) 0.39124(9) 0.0155(3) Uani 1 1 d . . .
C1 C 0.68898(17) 0.33933(11) 0.52480(10) 0.0174(3) Uani 1 1 d . . .
C5 C 1.13879(18) 0.19798(11) 0.15942(9) 0.0165(3) Uani 1 1 d . . .
C3 C 0.81293(18) 0.24776(11) 0.44206(9) 0.0160(3) Uani 1 1 d . . .
C6 C 1.22242(19) 0.13256(11) 0.05329(10) 0.0196(4) Uani 1 1 d . . .
C32 C 0.89602(18) 0.36114(11) 0.00795(10) 0.0177(3) Uani 1 1 d . . .
H32 H 0.9241 0.3003 0.0188 0.021 Uiso 1 1 calc . . R
C54 C 1.00524(19) 0.21320(11) -0.12866(10) 0.0204(4) Uani 1 1 d . . .
H54 H 1.0994 0.2250 -0.1538 0.024 Uiso 1 1 calc . . R
C49 C 0.90326(18) 0.28003(11) -0.11704(9) 0.0158(3) Uani 1 1 d . . .
C44 C 1.20535(19) 0.38838(13) -0.24492(10) 0.0245(4) Uani 1 1 d . . .
H44 H 1.1464 0.4090 -0.2853 0.029 Uiso 1 1 calc . . R
C50 C 0.76515(18) 0.26230(11) -0.07952(10) 0.0197(4) Uani 1 1 d . . .
H50 H 0.6965 0.3072 -0.0704 0.024 Uiso 1 1 calc . . R
C37 C 0.86916(18) 0.46820(11) -0.22995(9) 0.0173(3) Uani 1 1 d . . .
C36 C 0.85269(18) 0.51236(11) -0.08444(10) 0.0191(4) Uani 1 1 d . . .
H36 H 0.8526 0.5545 -0.1365 0.023 Uiso 1 1 calc . . R
C46 C 1.43854(19) 0.33771(12) -0.20088(12) 0.0261(4) Uani 1 1 d . . .
H46 H 1.5396 0.3227 -0.2114 0.031 Uiso 1 1 calc . . R
C48 C 1.23022(18) 0.34861(11) -0.11086(10) 0.0175(3) Uani 1 1 d . . .
H48 H 1.1881 0.3420 -0.0599 0.021 Uiso 1 1 calc . . R
C38 C 0.73727(19) 0.45821(12) -0.24296(10) 0.0231(4) Uani 1 1 d . . .
H38 H 0.6956 0.4061 -0.2110 0.028 Uiso 1 1 calc . . R
C31 C 0.89460(17) 0.42308(11) -0.06861(9) 0.0149(3) Uani 1 1 d . . .
C33 C 0.85622(19) 0.38904(11) 0.06783(10) 0.0203(4) Uani 1 1 d . . .
H33 H 0.8589 0.3473 0.1200 0.024 Uiso 1 1 calc . . R
C51 C 0.7293(2) 0.17852(12) -0.05577(11) 0.0258(4) Uani 1 1 d . . .
H51 H 0.6350 0.1664 -0.0312 0.031 Uiso 1 1 calc . . R
C35 C 0.81125(19) 0.53910(12) -0.02389(10) 0.0218(4) Uani 1 1 d . . .
H35 H 0.7818 0.5998 -0.0344 0.026 Uiso 1 1 calc . . R
C40 C 0.7270(2) 0.60013(13) -0.34916(11) 0.0299(4) Uani 1 1 d . . .
H40 H 0.6783 0.6454 -0.3899 0.036 Uiso 1 1 calc . . R
C43 C 1.14371(18) 0.37818(11) -0.17002(10) 0.0165(3) Uani 1 1 d . . .
C39 C 0.6663(2) 0.52415(13) -0.30254(12) 0.0300(4) Uani 1 1 d . . .
H39 H 0.5760 0.5172 -0.3114 0.036 Uiso 1 1 calc . . R
C42 C 0.9303(2) 0.54487(12) -0.27710(10) 0.0252(4) Uani 1 1 d . . .
H42 H 1.0205 0.5521 -0.2685 0.030 Uiso 1 1 calc . . R
C53 C 0.9679(2) 0.12946(12) -0.10321(10) 0.0250(4) Uani 1 1 d . . .
H53 H 1.0374 0.0836 -0.1102 0.030 Uiso 1 1 calc . . R
C52 C 0.8301(2) 0.11246(12) -0.06770(11) 0.0278(4) Uani 1 1 d . . .
H52 H 0.8047 0.0553 -0.0515 0.033 Uiso 1 1 calc . . R
C41 C 0.8584(2) 0.61029(13) -0.33656(11) 0.0303(4) Uani 1 1 d . . .
H41 H 0.8998 0.6625 -0.3689 0.036 Uiso 1 1 calc . . R
C45 C 1.3527(2) 0.36825(13) -0.25982(11) 0.0278(4) Uani 1 1 d . . .
H45 H 1.3954 0.3754 -0.3108 0.033 Uiso 1 1 calc . . R
C47 C 1.37811(19) 0.32882(12) -0.12670(11) 0.0238(4) Uani 1 1 d . . .
H47 H 1.4378 0.3092 -0.0868 0.029 Uiso 1 1 calc . . R
C34 C 0.81248(19) 0.47752(11) 0.05221(10) 0.0208(4) Uani 1 1 d . . .
H34 H 0.7832 0.4961 0.0937 0.025 Uiso 1 1 calc . . R
P1 P 0.78564(5) 0.85171(3) 0.37067(2) 0.01646(9) Uani 1 1 d . . .
C19 C 0.71645(19) 0.68362(11) 0.43714(10) 0.0210(4) Uani 1 1 d . . .
H19 H 0.6238 0.7109 0.4502 0.025 Uiso 1 1 calc . . R
C23 C 0.96513(18) 0.69381(11) 0.38060(10) 0.0188(4) Uani 1 1 d . . .
H23 H 1.0421 0.7277 0.3550 0.023 Uiso 1 1 calc . . R
C25 C 0.94444(18) 0.90435(11) 0.34485(9) 0.0165(3) Uani 1 1 d . . .
C24 C 0.82892(18) 0.73441(11) 0.39873(9) 0.0172(3) Uani 1 1 d . . .
C18 C 0.7243(2) 0.84035(12) 0.52090(10) 0.0244(4) Uani 1 1 d . . .
H18 H 0.8238 0.8190 0.5246 0.029 Uiso 1 1 calc . . R
C7 C 0.69161(18) 0.89745(11) 0.28684(10) 0.0191(4) Uani 1 1 d . . .
C29 C 1.16355(19) 0.93932(12) 0.25829(10) 0.0229(4) Uani 1 1 d . . .
H29 H 1.2293 0.9354 0.2155 0.027 Uiso 1 1 calc . . R
C22 C 0.98793(19) 0.60370(11) 0.40003(10) 0.0211(4) Uani 1 1 d . . .
H22 H 1.0806 0.5758 0.3878 0.025 Uiso 1 1 calc . . R
C26 C 0.97192(18) 0.95094(11) 0.38428(10) 0.0180(4) Uani 1 1 d . . .
H26 H 0.9064 0.9553 0.4271 0.022 Uiso 1 1 calc . . R
C30 C 1.04013(19) 0.89969(11) 0.28087(10) 0.0207(4) Uani 1 1 d . . .
H30 H 1.0201 0.8693 0.2531 0.025 Uiso 1 1 calc . . R
C21 C 0.8753(2) 0.55411(11) 0.43743(10) 0.0215(4) Uani 1 1 d . . .
H21 H 0.8913 0.4925 0.4502 0.026 Uiso 1 1 calc . . R
C20 C 0.7401(2) 0.59393(11) 0.45610(10) 0.0223(4) Uani 1 1 d . . .
H20 H 0.6637 0.5597 0.4819 0.027 Uiso 1 1 calc . . R
C8 C 0.62482(19) 0.84646(12) 0.26602(10) 0.0228(4) Uani 1 1 d . . .
H8 H 0.6280 0.7850 0.2964 0.027 Uiso 1 1 calc . . R
C13 C 0.66974(19) 0.86793(11) 0.45056(10) 0.0200(4) Uani 1 1 d . . .
C16 C 0.4866(2) 0.87392(13) 0.57988(12) 0.0353(5) Uani 1 1 d . . .
H16 H 0.4234 0.8752 0.6243 0.042 Uiso 1 1 calc . . R
C14 C 0.52373(19) 0.89914(12) 0.44526(12) 0.0260(4) Uani 1 1 d . . .
H14 H 0.4868 0.9186 0.3974 0.031 Uiso 1 1 calc . . R
C12 C 0.6866(2) 0.98776(12) 0.24190(11) 0.0280(4) Uani 1 1 d . . .
H12 H 0.7326 1.0226 0.2559 0.034 Uiso 1 1 calc . . R
C27 C 1.09631(19) 0.99114(11) 0.36038(10) 0.0213(4) Uani 1 1 d . . .
H27 H 1.1158 1.0230 0.3870 0.026 Uiso 1 1 calc . . R
C11 C 0.6144(2) 1.02652(13) 0.17695(11) 0.0308(5) Uani 1 1 d . . .
H11 H 0.6106 1.0880 0.1465 0.037 Uiso 1 1 calc . . R
C28 C 1.19148(19) 0.98489(11) 0.29813(10) 0.0232(4) Uani 1 1 d . . .
H28 H 1.2766 1.0120 0.2825 0.028 Uiso 1 1 calc . . R
C9 C 0.5535(2) 0.88625(13) 0.20046(11) 0.0271(4) Uani 1 1 d . . .
H9 H 0.5081 0.8516 0.1859 0.032 Uiso 1 1 calc . . R
C10 C 0.5480(2) 0.97583(13) 0.15626(11) 0.0268(4) Uani 1 1 d . . .
H10 H 0.4985 1.0026 0.1117 0.032 Uiso 1 1 calc . . R
C15 C 0.4327(2) 0.90163(14) 0.51030(13) 0.0345(5) Uani 1 1 d . . .
H15 H 0.3330 0.9224 0.5070 0.041 Uiso 1 1 calc . . R
C17 C 0.6323(2) 0.84426(13) 0.58531(11) 0.0313(5) Uani 1 1 d . . .
H17 H 0.6690 0.8267 0.6330 0.038 Uiso 1 1 calc . . R
C57 C 0.4988(12) 0.6417(10) -0.1556(8) 0.035(3) Uiso 0.368(13) 1 d A 1 .
H57A H 0.5793 0.6720 -0.1897 0.052 Uiso 0.368(13) 1 calc A 1 GR
H57B H 0.4094 0.6700 -0.1790 0.052 Uiso 0.368(13) 1 calc A 1 GR
H57C H 0.5171 0.5798 -0.1484 0.052 Uiso 0.368(13) 1 calc A 1 GR
C58 C 0.4856(7) 0.6465(11) -0.0839(8) 0.0244(19) Uiso 0.368(13) 1 d A 1 .
N2 N 0.4758(5) 0.6495(9) -0.0257(7) 0.029(2) Uiso 0.368(13) 1 d A 1 .
N1 N 0.4700(7) 0.6892(8) -0.0524(6) 0.028(2) Uiso 0.264(11) 1 d B 2 .
C60 C 0.4818(6) 0.6188(6) -0.0596(5) 0.0247(18) Uiso 0.368(12) 1 d C 4 .
N3 N 0.4686(5) 0.6126(6) 0.0027(5) 0.0318(18) Uiso 0.368(12) 1 d C 4 .
C56 C 0.4833(10) 0.6759(9) -0.1077(7) 0.032(3) Uiso 0.264(11) 1 d B 2 .
C59 C 0.5075(10) 0.6171(7) -0.1398(5) 0.040(3) Uiso 0.368(12) 1 d C 4 .
H59A H 0.4363 0.6611 -0.1718 0.059 Uiso 0.368(12) 1 calc C 4 GR
H59B H 0.4978 0.5584 -0.1350 0.059 Uiso 0.368(12) 1 calc C 4 GR
H59C H 0.6047 0.6307 -0.1642 0.059 Uiso 0.368(12) 1 calc C 4 GR
C55 C 0.5016(15) 0.6626(10) -0.1766(8) 0.046(4) Uiso 0.264(11) 1 d B 2 .
H55A H 0.4271 0.7016 -0.2090 0.070 Uiso 0.264(11) 1 calc B 2 GR
H55B H 0.4932 0.6011 -0.1640 0.070 Uiso 0.264(11) 1 calc B 2 GR
H55C H 0.5970 0.6757 -0.2047 0.070 Uiso 0.264(11) 1 calc B 2 GR

loop_
_atom_site_aniso_label
_atom_site_aniso_U_11
_atom_site_aniso_U_22
_atom_site_aniso_U_33
_atom_site_aniso_U_23
_atom_site_aniso_U_13
_atom_site_aniso_U_12
Fe1 0.01911(13) 0.01650(12) 0.01384(12) -0.00602(10) -0.00287(10) -0.00120(10)
S4 0.0179(2) 0.0183(2) 0.0195(2) -0.00959(17) -0.00422(17) 0.00216(17)
S1 0.0225(2) 0.0169(2) 0.0151(2) -0.00695(17) -0.00280(17) 0.00336(17)
S3 0.0220(2) 0.0194(2) 0.0144(2) -0.00768(17) -0.00281(17) 0.00115(17)
S7 0.0213(2) 0.0210(2) 0.0165(2) -0.00937(17) -0.00132(17) -0.00507(17)
S5 0.0193(2) 0.0286(2) 0.0217(2) -0.01613(19) 0.00152(18) -0.00202(18)
S8 0.0253(2) 0.0169(2) 0.0173(2) -0.00884(17) -0.00513(17) 0.00038(17)
S9 0.0213(2) 0.0210(2) 0.0177(2) -0.00927(18) -0.00135(17) -0.00055(17)
S2 0.0222(2) 0.0199(2) 0.0154(2) -0.00721(17) -0.00610(17) 0.00233(17)
S10 0.0310(3) 0.0225(2) 0.0189(2) -0.01140(18) 0.00003(19) 0.00033(19)
S6 0.0216(2) 0.0186(2) 0.0186(2) -0.00869(17) -0.00086(17) -0.00500(17)
P2 0.0139(2) 0.0159(2) 0.0126(2) -0.00464(17) -0.00305(16) -0.00392(16)
C4 0.0234(9) 0.0122(8) 0.0142(8) -0.0044(7) -0.0046(7) 0.0011(7)
C2 0.0143(8) 0.0176(8) 0.0171(8) -0.0095(7) -0.0018(7) -0.0020(6)
C1 0.0128(8) 0.0216(9) 0.0197(9) -0.0101(7) -0.0011(7) -0.0034(7)
C5 0.0203(9) 0.0149(8) 0.0120(8) -0.0044(7) -0.0033(7) 0.0016(7)
C3 0.0159(8) 0.0186(8) 0.0149(8) -0.0082(7) -0.0012(6) -0.0026(7)
C6 0.0268(10) 0.0142(8) 0.0151(8) -0.0045(7) -0.0055(7) 0.0024(7)
C32 0.0195(9) 0.0148(8) 0.0185(9) -0.0052(7) -0.0038(7) -0.0035(7)
C54 0.0218(9) 0.0229(9) 0.0175(9) -0.0095(7) -0.0037(7) -0.0012(7)
C49 0.0180(8) 0.0161(8) 0.0144(8) -0.0055(7) -0.0053(7) -0.0033(7)
C44 0.0218(9) 0.0362(11) 0.0190(9) -0.0121(8) -0.0001(7) -0.0112(8)
C50 0.0177(9) 0.0205(9) 0.0217(9) -0.0080(7) -0.0037(7) -0.0036(7)
C37 0.0202(9) 0.0177(8) 0.0145(8) -0.0057(7) -0.0047(7) -0.0025(7)
C36 0.0227(9) 0.0164(8) 0.0185(9) -0.0046(7) -0.0059(7) -0.0053(7)
C46 0.0152(9) 0.0287(10) 0.0422(12) -0.0223(9) 0.0033(8) -0.0080(8)
C48 0.0192(9) 0.0178(8) 0.0186(9) -0.0093(7) -0.0035(7) -0.0034(7)
C38 0.0241(10) 0.0208(9) 0.0253(10) -0.0055(8) -0.0095(8) -0.0069(7)
C31 0.0130(8) 0.0171(8) 0.0164(8) -0.0071(7) -0.0025(6) -0.0045(6)
C33 0.0263(10) 0.0208(9) 0.0141(8) -0.0047(7) -0.0025(7) -0.0087(7)
C51 0.0263(10) 0.0238(10) 0.0269(10) -0.0065(8) -0.0033(8) -0.0110(8)
C35 0.0243(9) 0.0173(9) 0.0273(10) -0.0107(8) -0.0067(8) -0.0031(7)
C40 0.0418(12) 0.0240(10) 0.0225(10) -0.0043(8) -0.0175(9) 0.0008(9)
C43 0.0147(8) 0.0187(8) 0.0188(9) -0.0089(7) -0.0016(7) -0.0053(7)
C39 0.0296(11) 0.0283(10) 0.0346(11) -0.0095(9) -0.0183(9) -0.0026(8)
C42 0.0267(10) 0.0268(10) 0.0208(9) -0.0035(8) -0.0073(8) -0.0103(8)
C53 0.0345(11) 0.0194(9) 0.0241(10) -0.0116(8) -0.0082(8) 0.0008(8)
C52 0.0410(12) 0.0178(9) 0.0263(10) -0.0058(8) -0.0080(9) -0.0107(8)
C41 0.0417(12) 0.0241(10) 0.0207(10) 0.0005(8) -0.0090(9) -0.0114(9)
C45 0.0245(10) 0.0391(11) 0.0278(10) -0.0209(9) 0.0083(8) -0.0156(9)
C47 0.0191(9) 0.0243(9) 0.0337(11) -0.0150(8) -0.0091(8) -0.0021(7)
C34 0.0228(9) 0.0242(9) 0.0213(9) -0.0137(8) -0.0016(7) -0.0067(7)
P1 0.0159(2) 0.0163(2) 0.0163(2) -0.00430(17) -0.00390(17) -0.00358(17)
C19 0.0194(9) 0.0229(9) 0.0186(9) -0.0054(7) -0.0027(7) -0.0049(7)
C23 0.0185(9) 0.0218(9) 0.0169(9) -0.0064(7) -0.0056(7) -0.0042(7)
C25 0.0159(8) 0.0152(8) 0.0150(8) -0.0011(7) -0.0052(7) -0.0027(6)
C24 0.0216(9) 0.0158(8) 0.0133(8) -0.0028(7) -0.0066(7) -0.0034(7)
C18 0.0266(10) 0.0202(9) 0.0230(10) -0.0056(8) -0.0024(8) -0.0037(8)
C7 0.0160(8) 0.0204(9) 0.0187(9) -0.0056(7) -0.0046(7) -0.0011(7)
C29 0.0198(9) 0.0238(9) 0.0173(9) -0.0013(7) -0.0015(7) -0.0030(7)
C22 0.0215(9) 0.0229(9) 0.0217(9) -0.0106(8) -0.0097(7) 0.0012(7)
C26 0.0170(8) 0.0148(8) 0.0199(9) -0.0044(7) -0.0062(7) 0.0009(7)
C30 0.0235(9) 0.0218(9) 0.0156(9) -0.0044(7) -0.0060(7) -0.0043(7)
C21 0.0305(10) 0.0169(9) 0.0192(9) -0.0049(7) -0.0131(8) -0.0033(7)
C20 0.0268(10) 0.0213(9) 0.0183(9) -0.0031(7) -0.0062(7) -0.0097(8)
C8 0.0259(10) 0.0195(9) 0.0241(9) -0.0096(8) -0.0085(8) 0.0012(7)
C13 0.0213(9) 0.0164(8) 0.0216(9) -0.0064(7) -0.0005(7) -0.0061(7)
C16 0.0395(12) 0.0300(11) 0.0350(12) -0.0167(9) 0.0148(10) -0.0122(9)
C14 0.0199(9) 0.0270(10) 0.0327(11) -0.0133(8) -0.0015(8) -0.0054(8)
C12 0.0271(10) 0.0239(10) 0.0309(11) -0.0032(8) -0.0127(8) -0.0077(8)
C27 0.0225(9) 0.0138(8) 0.0271(10) -0.0054(7) -0.0104(8) -0.0010(7)
C11 0.0299(11) 0.0258(10) 0.0286(11) -0.0004(8) -0.0116(9) -0.0028(8)
C28 0.0178(9) 0.0176(9) 0.0265(10) 0.0010(7) -0.0072(7) -0.0040(7)
C9 0.0298(10) 0.0308(10) 0.0279(10) -0.0183(9) -0.0113(8) 0.0023(8)
C10 0.0233(10) 0.0344(11) 0.0195(9) -0.0097(8) -0.0082(8) 0.0058(8)
C15 0.0224(10) 0.0341(11) 0.0490(13) -0.0219(10) 0.0069(9) -0.0073(9)
C17 0.0434(12) 0.0249(10) 0.0221(10) -0.0070(8) 0.0003(9) -0.0068(9)

loop_
_atom_type_symbol
_atom_type_description
_atom_type_scat_dispersion_real
_atom_type_scat_dispersion_imag
_atom_type_scat_source
C C 0.0033 0.0016 'International Tables Vol C Tables 4.2.6.8 and 6.1.1.4'
H H 0.0000 0.0000 'International Tables Vol C Tables 4.2.6.8 and 6.1.1.4'
P P 0.1023 0.0942 'International Tables Vol C Tables 4.2.6.8 and 6.1.1.4'
S S 0.1246 0.1234 'International Tables Vol C Tables 4.2.6.8 and 6.1.1.4'
Fe Fe 0.3463 0.8444 'International Tables Vol C Tables 4.2.6.8 and 6.1.1.4'
N N 0.0061 0.0033 'International Tables Vol C Tables 4.2.6.8 and 6.1.1.4'

loop_
_geom_angle_atom_site_label_1
_geom_angle_atom_site_label_2
_geom_angle_atom_site_label_3
_geom_angle
S1 Fe1 S7 112.306(18)
S1 Fe1 S2 94.549(17)
S1 Fe1 S6 122.916(18)
S7 Fe1 S2 122.827(18)
S6 Fe1 S7 94.092(17)
S6 Fe1 S2 112.596(18)
C1 S4 C2 98.48(8)
C3 S1 Fe1 95.91(6)
C1 S3 C3 98.66(8)
C5 S7 Fe1 96.39(6)
C6 S8 C4 98.37(8)
C6 S9 C5 98.76(8)
C2 S2 Fe1 95.48(6)
C4 S6 Fe1 96.84(6)
C37 P2 C49 112.34(8)
C31 P2 C49 109.05(8)
C31 P2 C37 108.27(8)
C43 P2 C49 106.65(8)
C43 P2 C37 109.43(8)
C43 P2 C31 111.14(8)
S6 C4 S8 118.69(10)
C5 C4 S8 115.34(13)
C5 C4 S6 125.96(13)
S2 C2 S4 118.01(9)
C3 C2 S4 115.44(13)
C3 C2 S2 126.54(13)
S3 C1 S4 111.98(9)
S5 C1 S4 124.61(10)
S5 C1 S3 123.40(10)
S7 C5 S9 117.91(10)
C4 C5 S7 126.62(13)
C4 C5 S9 115.47(13)
S1 C3 S3 117.82(9)
C2 C3 S1 126.78(13)
C2 C3 S3 115.38(13)
S9 C6 S8 112.04(10)
S10 C6 S8 124.87(11)
S10 C6 S9 123.10(11)
C31 C32 H32 120.2
C33 C32 H32 120.2
C33 C32 C31 119.50(16)
C49 C54 H54 120.2
C53 C54 H54 120.2
C53 C54 C49 119.51(17)
C54 C49 P2 120.05(13)
C54 C49 C50 120.13(15)
C50 C49 P2 119.77(13)
C43 C44 H44 120.3
C45 C44 H44 120.3
C45 C44 C43 119.44(17)
C49 C50 H50 120.3
C51 C50 C49 119.42(17)
C51 C50 H50 120.3
C38 C37 P2 119.94(13)
C38 C37 C42 119.83(16)
C42 C37 P2 119.91(13)
C31 C36 H36 120.2
C35 C36 H36 120.2
C35 C36 C31 119.58(16)
C45 C46 H46 119.8
C45 C46 C47 120.42(17)
C47 C46 H46 119.8
C43 C48 H48 120.2
C47 C48 H48 120.2
C47 C48 C43 119.65(16)
C37 C38 H38 119.9
C39 C38 C37 120.15(16)
C39 C38 H38 119.9
C32 C31 P2 119.83(13)
C36 C31 P2 119.91(13)
C36 C31 C32 120.24(15)
C32 C33 H33 119.9
C32 C33 C34 120.29(16)
C34 C33 H33 119.9
C50 C51 H51 119.8
C52 C51 C50 120.41(17)
C52 C51 H51 119.8
C36 C35 H35 119.9
C36 C35 C34 120.18(16)
C34 C35 H35 119.9
C39 C40 H40 119.9
C41 C40 H40 119.9
C41 C40 C39 120.14(17)
C44 C43 P2 119.71(13)
C48 C43 P2 119.42(13)
C48 C43 C44 120.29(16)
C38 C39 H39 120.0
C40 C39 C38 119.92(17)
C40 C39 H39 120.0
C37 C42 H42 120.3
C41 C42 C37 119.49(17)
C41 C42 H42 120.3
C54 C53 H53 119.8
C52 C53 C54 120.34(17)
C52 C53 H53 119.8
C51 C52 H52 119.9
C53 C52 C51 120.16(17)
C53 C52 H52 119.9
C40 C41 C42 120.46(17)
C40 C41 H41 119.8
C42 C41 H41 119.8
C44 C45 C46 120.35(17)
C44 C45 H45 119.8
C46 C45 H45 119.8
C46 C47 C48 119.84(17)
C46 C47 H47 120.1
C48 C47 H47 120.1
C33 C34 C35 120.20(16)
C33 C34 H34 119.9
C35 C34 H34 119.9
C25 P1 C24 112.01(8)
C7 P1 C25 107.42(8)
C7 P1 C24 108.57(8)
C13 P1 C25 112.25(8)
C13 P1 C24 106.67(8)
C13 P1 C7 109.89(8)
C24 C19 H19 119.9
C20 C19 H19 119.9
C20 C19 C24 120.18(17)
C24 C23 H23 120.1
C22 C23 H23 120.1
C22 C23 C24 119.75(16)
C26 C25 P1 122.48(13)
C26 C25 C30 119.99(15)
C30 C25 P1 117.50(13)
C19 C24 P1 117.17(13)
C23 C24 P1 123.08(13)
C23 C24 C19 119.66(15)
C13 C18 H18 120.2
C17 C18 H18 120.2
C17 C18 C13 119.70(18)
C8 C7 P1 122.48(13)
C8 C7 C12 119.91(16)
C12 C7 P1 117.61(14)
C30 C29 H29 120.0
C30 C29 C28 119.99(17)
C28 C29 H29 120.0
C23 C22 H22 119.9
C23 C22 C21 120.11(17)
C21 C22 H22 119.9
C25 C26 H26 120.3
C27 C26 C25 119.37(17)
C27 C26 H26 120.3
C25 C30 H30 120.0
C29 C30 C25 119.91(17)
C29 C30 H30 120.0
C22 C21 H21 119.8
C20 C21 C22 120.42(16)
C20 C21 H21 119.8
C19 C20 C21 119.88(16)
C19 C20 H20 120.1
C21 C20 H20 120.1
C7 C8 H8 120.3
C9 C8 C7 119.45(17)
C9 C8 H8 120.3
C18 C13 P1 119.14(14)
C14 C13 P1 120.44(14)
C14 C13 C18 120.10(17)
C15 C16 H16 119.7
C15 C16 C17 120.55(19)
C17 C16 H16 119.7
C13 C14 H14 120.2
C15 C14 C13 119.60(19)
C15 C14 H14 120.2
C7 C12 H12 120.0
C11 C12 C7 119.96(18)
C11 C12 H12 120.0
C26 C27 H27 119.9
C28 C27 C26 120.30(17)
C28 C27 H27 119.9
C12 C11 H11 119.9
C10 C11 C12 120.14(18)
C10 C11 H11 119.9
C29 C28 H28 119.8
C27 C28 C29 120.42(16)
C27 C28 H28 119.8
C8 C9 H9 119.7
C10 C9 C8 120.54(18)
C10 C9 H9 119.7
C11 C10 H10 120.0
C9 C10 C11 120.00(17)
C9 C10 H10 120.0
C16 C15 C14 120.23(19)
C16 C15 H15 119.9
C14 C15 H15 119.9
C18 C17 H17 120.1
C16 C17 C18 119.81(19)
C16 C17 H17 120.1
N2 C58 C57 179.2(12)
N3 C60 C59 173.9(7)
N1 C56 C55 177.9(11)
C56 C55 H55A 109.5
C56 C55 H55B 109.5
C56 C55 H55C 109.5
H55A C55 H55B 109.5
H55A C55 H55C 109.5
H55B C55 H55C 109.5

loop_
_geom_bond_atom_site_label_1
_geom_bond_atom_site_label_2
_geom_bond_distance
Fe1 S1 2.3335(5)
Fe1 S7 2.3411(5)
Fe1 S2 2.3505(5)
Fe1 S6 2.3348(5)
S4 C2 1.7523(16)
S4 C1 1.7270(17)
S1 C3 1.7451(17)
S3 C1 1.7214(17)
S3 C3 1.7512(17)
S7 C5 1.7462(17)
S5 C1 1.6613(17)
S8 C4 1.7579(17)
S8 C6 1.7290(18)
S9 C5 1.7499(17)
S9 C6 1.7221(18)
S2 C2 1.7487(17)
S10 C6 1.6613(18)
S6 C4 1.7440(17)
P2 C49 1.8000(16)
P2 C37 1.7974(17)
P2 C31 1.7916(17)
P2 C43 1.7898(17)
C4 C5 1.357(2)
C2 C3 1.355(2)
C32 H32 0.9500
C32 C31 1.397(2)
C32 C33 1.382(2)
C54 H54 0.9500
C54 C49 1.398(2)
C54 C53 1.388(2)
C49 C50 1.398(2)
C44 H44 0.9500
C44 C43 1.394(2)
C44 C45 1.380(3)
C50 H50 0.9500
C50 C51 1.388(2)
C37 C38 1.388(2)
C37 C42 1.397(2)
C36 H36 0.9500
C36 C31 1.395(2)
C36 C35 1.382(2)
C46 H46 0.9500
C46 C45 1.384(3)
C46 C47 1.385(3)
C48 H48 0.9500
C48 C43 1.393(2)
C48 C47 1.387(2)
C38 H38 0.9500
C38 C39 1.387(3)
C33 H33 0.9500
C33 C34 1.385(2)
C51 H51 0.9500
C51 C52 1.385(3)
C35 H35 0.9500
C35 C34 1.389(2)
C40 H40 0.9500
C40 C39 1.385(3)
C40 C41 1.381(3)
C39 H39 0.9500
C42 H42 0.9500
C42 C41 1.386(3)
C53 H53 0.9500
C53 C52 1.384(3)
C52 H52 0.9500
C41 H41 0.9500
C45 H45 0.9500
C47 H47 0.9500
C34 H34 0.9500
P1 C25 1.7965(17)
P1 C24 1.8014(17)
P1 C7 1.7952(17)
P1 C13 1.7950(18)
C19 H19 0.9500
C19 C24 1.402(2)
C19 C20 1.382(2)
C23 H23 0.9500
C23 C24 1.394(2)
C23 C22 1.388(2)
C25 C26 1.393(2)
C25 C30 1.401(2)
C18 H18 0.9500
C18 C13 1.399(3)
C18 C17 1.388(3)
C7 C8 1.392(2)
C7 C12 1.396(2)
C29 H29 0.9500
C29 C30 1.381(2)
C29 C28 1.387(3)
C22 H22 0.9500
C22 C21 1.390(2)
C26 H26 0.9500
C26 C27 1.392(2)
C30 H30 0.9500
C21 H21 0.9500
C21 C20 1.384(3)
C20 H20 0.9500
C8 H8 0.9500
C8 C9 1.390(3)
C13 C14 1.393(2)
C16 H16 0.9500
C16 C15 1.382(3)
C16 C17 1.387(3)
C14 H14 0.9500
C14 C15 1.386(3)
C12 H12 0.9500
C12 C11 1.385(3)
C27 H27 0.9500
C27 C28 1.381(3)
C11 H11 0.9500
C11 C10 1.384(3)
C28 H28 0.9500
C9 H9 0.9500
C9 C10 1.383(3)
C10 H10 0.9500
C15 H15 0.9500
C17 H17 0.9500
C57 H57A 0.9800
C57 H57B 0.9800
C57 H57C 0.9800
C57 C58 1.393(10)
C58 N2 1.127(8)
N1 C56 1.156(9)
C60 N3 1.141(8)
C60 C59 1.524(9)
C56 C55 1.407(11)
C59 H59A 0.9800
C59 H59B 0.9800
C59 H59C 0.9800
C55 H55A 0.9800
C55 H55B 0.9800
C55 H55C 0.9800
